data_7153592
loop_
_publ_author_name
'Ordronneau, Lucie'
'Boixel, Julien'
'Aubert, Vincent'
'Vidal, Matias S.'
'Moya, Sergio'
'Aguirre, Pedro'
'Toupet, Loic'
'Williams, J. A. Gareth'
'Le Bozec, Hubert'
'Guerchais, V\'eronique'

_publ_section_title
;
 New fluorescent bis-dithienylethene (DTE)-based bipyridines as reverse
 interrupters: single vs. double photochromism.
;
_journal_issue 6
_journal_name_full 'Organic &amp; biomolecular chemistry'
_journal_page_first 979
_journal_page_last 992
_journal_paper_doi 10.1039/c3ob42119h
_journal_volume 12
_journal_year 2014
_chemical_formula_sum 'C78 H80 Cl4 F12 N4 O4 S4 Zn'
_chemical_formula_weight 1700.87
_chemical_name_systematic
;
?
;
_space_group_IT_number 15
_symmetry_cell_setting monoclinic
_symmetry_space_group_name_Hall '-C 2yc'
_symmetry_space_group_name_H-M 'C 1 2/c 1'
_atom_sites_solution_hydrogens geom
_atom_sites_solution_primary direct
_atom_sites_solution_secondary difmap
_audit_creation_method SHELXL-97
_cell_angle_alpha 90.00
_cell_angle_beta 92.652(4)
_cell_angle_gamma 90.00
_cell_formula_units_Z 4
_cell_length_a 34.635(2)
_cell_length_b 8.5799(4)
_cell_length_c 27.4760(10)
_cell_measurement_temperature 123(2)
_cell_volume 8156.2(7)
_computing_cell_refinement 'CrysAlis RED, Oxford Diffraction Ltd.,Version 1.171.26'
_computing_data_collection 'CrysAlis CCD, Oxford Diffraction Ltd.,Version 1.171.26'
_computing_data_reduction 'CrysAlis RED, Oxford Diffraction Ltd.,Version 1.171.26'
_computing_molecular_graphics 'PLATON_(Spek, 1998)'
_computing_publication_material 'SHELXL-97 (Sheldrick, 1997)'
_computing_structure_refinement 'SHELXL-97 (Sheldrick, 1997)'
_computing_structure_solution 'SIR-97_(Altomare & al., 1998)'
_diffrn_ambient_temperature 123(2)
_diffrn_detector_area_resol_mean 19.64
_diffrn_measured_fraction_theta_full 0.988
_diffrn_measured_fraction_theta_max 0.988
_diffrn_measurement_device_type 'CCD Saphire 3 Xcalibur'
_diffrn_measurement_method 'omega scan'
_diffrn_radiation_monochromator graphite
_diffrn_radiation_source 'fine-focus sealed tube'
_diffrn_radiation_type MoK\a
_diffrn_radiation_wavelength 0.71073
_diffrn_reflns_av_R_equivalents 0.1031
_diffrn_reflns_av_sigmaI/netI 0.2299
_diffrn_reflns_limit_h_max 44
_diffrn_reflns_limit_h_min -43
_diffrn_reflns_limit_k_max 10
_diffrn_reflns_limit_k_min -10
_diffrn_reflns_limit_l_max 35
_diffrn_reflns_limit_l_min -33
_diffrn_reflns_number 30075
_diffrn_reflns_theta_full 27.00
_diffrn_reflns_theta_max 27.00
_diffrn_reflns_theta_min 2.72
_exptl_absorpt_coefficient_mu 0.612
_exptl_absorpt_correction_type none
_exptl_crystal_colour red
_exptl_crystal_density_diffrn 1.385
_exptl_crystal_density_method 'not measured'
_exptl_crystal_description prism
_exptl_crystal_F_000 3512
_exptl_crystal_size_max 0.22
_exptl_crystal_size_mid 0.04
_exptl_crystal_size_min 0.03
_refine_diff_density_max 0.964
_refine_diff_density_min -0.303
_refine_diff_density_rms 0.067
_refine_ls_extinction_method none
_refine_ls_goodness_of_fit_ref 0.669
_refine_ls_hydrogen_treatment constr
_refine_ls_matrix_type full
_refine_ls_number_parameters 502
_refine_ls_number_reflns 8792
_refine_ls_number_restraints 0
_refine_ls_restrained_S_all 0.669
_refine_ls_R_factor_all 0.2208
_refine_ls_R_factor_gt 0.0682
_refine_ls_shift/su_max 0.106
_refine_ls_shift/su_mean 0.013
_refine_ls_structure_factor_coef Fsqd
_refine_ls_weighting_details 'calc w=1/[\s^2^(Fo^2^)+(0.1627P)^2^+0.0000P] where P=(Fo^2^+2Fc^2^)/3'
_refine_ls_weighting_scheme calc
_refine_ls_wR_factor_gt 0.1741
_refine_ls_wR_factor_ref 0.2398
_reflns_number_gt 2817
_reflns_number_total 8792
_reflns_threshold_expression >2sigma(I)
_cod_data_source_file c3ob42119h.txt
_cod_data_source_block lor150
_cod_depositor_comments
;
The following automatic conversions were performed:

'_symmetry_cell_setting' value 'Monoclinic' changed to 'monoclinic'
according to
/usr/data/users/saulius/automatic-downloads/current/RSC/lib/dictionaries/cif_core.dic
dictionary named 'cif_core.dic' version 2.4.2 from 2011-04-26.

Automatic conversion script
Id: cif_fix_values 2281 2013-09-26 08:29:07Z andrius 
;
_cod_original_sg_symbol_H-M C2/c
_cod_database_code 7153592

loop_
_symmetry_equiv_pos_as_xyz
'x, y, z'
'-x, y, -z+1/2'
'x+1/2, y+1/2, z'
'-x+1/2, y+1/2, -z+1/2'
'-x, -y, -z'
'x, -y, z-1/2'
'-x+1/2, -y+1/2, -z'
'x+1/2, -y+1/2, z-1/2'

loop_
_atom_site_label
_atom_site_type_symbol
_atom_site_fract_x
_atom_site_fract_y
_atom_site_fract_z
_atom_site_U_iso_or_equiv
_atom_site_adp_type
_atom_site_occupancy
_atom_site_symmetry_multiplicity
_atom_site_calc_flag
_atom_site_refinement_flags
_atom_site_disorder_assembly
_atom_site_disorder_group
Zn1 Zn 0.5000 0.25963(10) 0.2500 0.0473(3) Uani 1 2 d S . .
S1 S 0.36886(4) 1.15619(17) 0.34567(5) 0.0430(4) Uani 1 1 d . . .
S2 S 0.50805(5) 0.8850(2) 0.42022(8) 0.0856(7) Uani 1 1 d . . .
N1 N 0.47492(13) 0.4484(5) 0.28451(17) 0.0463(12) Uani 1 1 d . . .
N2 N 0.28413(18) 1.8567(7) 0.3294(3) 0.0785(19) Uani 1 1 d . . .
O1 O 0.45603(16) 0.2141(7) 0.19055(18) 0.1036(19) Uani 1 1 d . . .
O2 O 0.54429(13) 0.1049(5) 0.23995(18) 0.0665(12) Uani 1 1 d . . .
F1 F 0.31838(17) 0.8926(7) 0.50031(18) 0.128(2) Uani 1 1 d . . .
F2 F 0.34038(19) 1.1014(6) 0.53349(17) 0.142(2) Uani 1 1 d . . .
F3 F 0.34873(18) 0.7926(6) 0.58532(18) 0.133(2) Uani 1 1 d . . .
F4 F 0.3879(3) 0.9811(8) 0.59047(19) 0.179(3) Uani 1 1 d . . .
F5 F 0.43319(17) 0.7734(5) 0.56649(16) 0.1180(18) Uani 1 1 d . . .
F6 F 0.39306(13) 0.6352(5) 0.52513(15) 0.0948(14) Uani 1 1 d . . .
C1 C 0.4431(2) 0.1186(8) 0.2179(3) 0.071(2) Uani 1 1 d . . .
C2 C 0.4070(3) 0.0250(16) 0.2030(4) 0.206(7) Uani 1 1 d . . .
H2A H 0.4007 -0.0460 0.2294 0.309 Uiso 1 1 calc R . .
H2B H 0.4117 -0.0354 0.1736 0.309 Uiso 1 1 calc R . .
H2C H 0.3853 0.0964 0.1963 0.309 Uiso 1 1 calc R . .
C3 C 0.44822(17) 0.4376(7) 0.3184(2) 0.0540(16) Uani 1 1 d . . .
H3 H 0.4417 0.3374 0.3302 0.065 Uiso 1 1 calc R . .
C4 C 0.43013(16) 0.5656(7) 0.3364(2) 0.0510(16) Uani 1 1 d . . .
H4 H 0.4114 0.5537 0.3603 0.061 Uiso 1 1 calc R . .
C5 C 0.43947(15) 0.7139(6) 0.3194(2) 0.0408(14) Uani 1 1 d . . .
C6 C 0.46764(15) 0.7256(6) 0.2855(2) 0.0421(14) Uani 1 1 d . . .
H6 H 0.4749 0.8247 0.2735 0.051 Uiso 1 1 calc R . .
C7 C 0.48513(15) 0.5909(6) 0.26910(19) 0.0398(13) Uani 1 1 d . . .
C8 C 0.42097(15) 0.8571(6) 0.3360(2) 0.0424(14) Uani 1 1 d . . .
H8 H 0.4260 0.9498 0.3185 0.051 Uiso 1 1 calc R . .
C9 C 0.39790(14) 0.8698(6) 0.37311(19) 0.0390(13) Uani 1 1 d . . .
H9 H 0.3923 0.7782 0.3909 0.047 Uiso 1 1 calc R . .
C10 C 0.38079(15) 1.0155(6) 0.3880(2) 0.0419(14) Uani 1 1 d . . .
C11 C 0.37241(17) 1.0642(7) 0.4341(2) 0.0490(15) Uani 1 1 d . . .
C12 C 0.35614(17) 1.2178(7) 0.4335(2) 0.0516(16) Uani 1 1 d . . .
H12 H 0.3488 1.2693 0.4623 0.062 Uiso 1 1 calc R . .
C13 C 0.35208(16) 1.2836(6) 0.3892(2) 0.0431(14) Uani 1 1 d . . .
C14 C 0.3804(2) 0.9706(7) 0.4781(2) 0.0582(17) Uani 1 1 d . . .
C15 C 0.3503(3) 0.9632(10) 0.5159(3) 0.087(3) Uani 1 1 d . . .
C16 C 0.3691(4) 0.8660(13) 0.5565(3) 0.130(4) Uani 1 1 d . . .
C17 C 0.4029(3) 0.7842(9) 0.5345(3) 0.081(2) Uani 1 1 d . . .
C18 C 0.4105(2) 0.8754(8) 0.4897(2) 0.0618(18) Uani 1 1 d . . .
C19 C 0.4464(2) 0.8505(8) 0.4653(2) 0.0598(17) Uani 1 1 d . . .
C20 C 0.4620(2) 0.6973(8) 0.4583(2) 0.0639(18) Uani 1 1 d . . .
H20 H 0.4501 0.6058 0.4701 0.077 Uiso 1 1 calc R . .
C21 C 0.4947(2) 0.6940(8) 0.4336(3) 0.072(2) Uani 1 1 d . . .
C22 C 0.5186(2) 0.5599(9) 0.4180(3) 0.092(3) Uani 1 1 d . . .
H22A H 0.5404 0.5986 0.4001 0.138 Uiso 1 1 calc R . .
H22B H 0.5027 0.4909 0.3969 0.138 Uiso 1 1 calc R . .
H22C H 0.5282 0.5020 0.4468 0.138 Uiso 1 1 calc R . .
C23 C 0.46898(19) 0.9653(8) 0.4470(2) 0.0659(19) Uani 1 1 d . . .
C24 C 0.4634(2) 1.1382(8) 0.4480(3) 0.093(3) Uani 1 1 d . . .
H24A H 0.4844 1.1891 0.4314 0.139 Uiso 1 1 calc R . .
H24B H 0.4634 1.1740 0.4819 0.139 Uiso 1 1 calc R . .
H24C H 0.4386 1.1647 0.4314 0.139 Uiso 1 1 calc R . .
C25 C 0.33546(15) 1.4347(6) 0.3742(2) 0.0433(14) Uani 1 1 d . . .
C26 C 0.3225(2) 1.5412(8) 0.4072(3) 0.083(2) Uani 1 1 d . . .
H26 H 0.3250 1.5183 0.4410 0.099 Uiso 1 1 calc R . .
C27 C 0.3058(3) 1.6801(8) 0.3923(3) 0.091(3) Uani 1 1 d . . .
H27 H 0.2968 1.7490 0.4164 0.109 Uiso 1 1 calc R . .
C28 C 0.30156(17) 1.7235(7) 0.3439(3) 0.0549(16) Uani 1 1 d . . .
C29 C 0.3161(2) 1.6194(8) 0.3116(2) 0.072(2) Uani 1 1 d . . .
H29 H 0.3149 1.6440 0.2778 0.086 Uiso 1 1 calc R . .
C30 C 0.33246(19) 1.4800(8) 0.3267(2) 0.0630(18) Uani 1 1 d . . .
H30 H 0.3421 1.4122 0.3028 0.076 Uiso 1 1 calc R . .
C31 C 0.2702(3) 1.8798(13) 0.2795(7) 0.169(7) Uani 1 1 d . . .
H31A H 0.2622 1.7781 0.2653 0.203 Uiso 1 1 calc R . .
H31B H 0.2472 1.9483 0.2790 0.203 Uiso 1 1 calc R . .
C32 C 0.2960(4) 1.9412(12) 0.2530(6) 0.157(6) Uani 1 1 d . . .
H32A H 0.3206 1.8829 0.2571 0.188 Uiso 1 1 calc R . .
H32B H 0.3008 2.0508 0.2628 0.188 Uiso 1 1 calc R . .
C33 C 0.2791(4) 1.9327(16) 0.1946(6) 0.171(7) Uani 1 1 d . . .
H33A H 0.2682 1.8269 0.1896 0.206 Uiso 1 1 calc R . .
H33B H 0.2570 2.0060 0.1917 0.206 Uiso 1 1 calc R . .
C34 C 0.2986(6) 1.958(3) 0.1603(8) 0.330(17) Uani 1 1 d . . .
H34A H 0.2832 1.9407 0.1300 0.496 Uiso 1 1 calc R . .
H34B H 0.3210 1.8878 0.1615 0.496 Uiso 1 1 calc R . .
H34C H 0.3076 2.0664 0.1615 0.496 Uiso 1 1 calc R . .
C35 C 0.2739(3) 1.9843(12) 0.3655(4) 0.133(4) Uani 1 1 d . . .
H35A H 0.2950 1.9923 0.3909 0.160 Uiso 1 1 calc R . .
H35B H 0.2723 2.0851 0.3481 0.160 Uiso 1 1 calc R . .
C36 C 0.2404(4) 1.9605(14) 0.3874(6) 0.187(6) Uani 1 1 d . . .
H36A H 0.2409 1.8562 0.4028 0.224 Uiso 1 1 calc R . .
H36B H 0.2188 1.9631 0.3626 0.224 Uiso 1 1 calc R . .
C37 C 0.2336(4) 2.0923(13) 0.4286(6) 0.209(8) Uani 1 1 d . . .
H37A H 0.2585 2.1130 0.4464 0.250 Uiso 1 1 calc R . .
H37B H 0.2254 2.1900 0.4119 0.250 Uiso 1 1 calc R . .
C38 C 0.2077(7) 2.0568(19) 0.4607(8) 0.327(14) Uani 1 1 d . . .
H38A H 0.2061 2.1416 0.4844 0.490 Uiso 1 1 calc R . .
H38B H 0.2153 1.9604 0.4776 0.490 Uiso 1 1 calc R . .
H38C H 0.1824 2.0423 0.4438 0.490 Uiso 1 1 calc R . .
C41A C 0.3918(4) 0.5267(16) 0.6615(4) 0.158(5) Uani 0.426(9) 1 d P A 1
H41A H 0.4196 0.5521 0.6651 0.222 Uiso 0.426(9) 1 calc PR A 1
H41B H 0.3780 0.6170 0.6465 0.222 Uiso 0.426(9) 1 calc PR A 1
Cl1A Cl 0.3843(2) 0.3546(7) 0.6242(3) 0.118(4) Uani 0.426(9) 1 d P A 1
Cl2A Cl 0.3750(4) 0.4874(16) 0.7140(3) 0.168(5) Uani 0.426(9) 1 d P A 1
C41B C 0.3918(4) 0.5267(16) 0.6615(4) 0.158(5) Uani 0.574(9) 1 d P A 2
H41C H 0.3816 0.5311 0.6273 0.222 Uiso 0.574(9) 1 calc PR A 2
H41D H 0.4154 0.5919 0.6637 0.222 Uiso 0.574(9) 1 calc PR A 2
Cl1B Cl 0.4044(3) 0.3549(16) 0.6722(6) 0.339(9) Uani 0.574(9) 1 d P A 2
Cl2B Cl 0.3551(3) 0.6222(16) 0.6999(2) 0.213(4) Uani 0.574(9) 1 d P A 2

loop_
_atom_site_aniso_label
_atom_site_aniso_U_11
_atom_site_aniso_U_22
_atom_site_aniso_U_33
_atom_site_aniso_U_23
_atom_site_aniso_U_13
_atom_site_aniso_U_12
Zn1 0.0502(6) 0.0349(5) 0.0574(7) 0.000 0.0104(5) 0.000
S1 0.0436(9) 0.0511(9) 0.0347(8) -0.0059(7) 0.0064(6) 0.0030(7)
S2 0.0553(12) 0.0936(14) 0.1053(16) 0.0445(12) -0.0238(11) -0.0246(10)
N1 0.042(3) 0.038(3) 0.060(3) 0.007(2) 0.015(2) -0.003(2)
N2 0.072(4) 0.064(4) 0.098(5) -0.015(4) -0.005(4) 0.030(3)
O1 0.103(4) 0.140(5) 0.066(3) 0.024(3) -0.019(3) -0.051(4)
O2 0.073(3) 0.053(3) 0.074(3) -0.008(2) 0.006(3) 0.003(2)
F1 0.118(4) 0.198(6) 0.073(3) -0.007(3) 0.057(3) -0.039(4)
F2 0.254(7) 0.098(4) 0.082(3) -0.008(3) 0.090(4) 0.023(4)
F3 0.196(6) 0.124(4) 0.085(3) 0.040(3) 0.064(4) 0.006(4)
F4 0.325(10) 0.148(5) 0.063(3) -0.011(4) 0.010(4) -0.012(6)
F5 0.178(5) 0.110(4) 0.062(3) 0.032(3) -0.041(3) -0.039(3)
F6 0.134(4) 0.078(3) 0.074(3) 0.017(2) 0.012(3) -0.037(3)
C1 0.079(5) 0.077(5) 0.055(5) 0.029(4) -0.030(4) -0.037(4)
C2 0.174(11) 0.281(16) 0.154(10) 0.087(11) -0.091(9) -0.161(12)
C3 0.053(4) 0.045(4) 0.066(4) 0.010(3) 0.022(3) -0.002(3)
C4 0.046(4) 0.047(4) 0.061(4) 0.000(3) 0.016(3) 0.000(3)
C5 0.037(3) 0.042(3) 0.044(3) -0.001(3) 0.006(3) 0.001(2)
C6 0.037(3) 0.039(3) 0.052(4) -0.001(3) 0.009(3) -0.005(2)
C7 0.034(3) 0.039(3) 0.047(4) 0.000(3) 0.008(2) -0.002(2)
C8 0.041(3) 0.043(3) 0.043(3) 0.003(3) 0.006(3) -0.005(3)
C9 0.038(3) 0.044(3) 0.035(3) -0.002(3) -0.003(3) -0.003(2)
C10 0.037(3) 0.046(3) 0.042(3) -0.006(3) 0.002(3) -0.003(3)
C11 0.057(4) 0.060(4) 0.031(3) -0.008(3) 0.006(3) -0.009(3)
C12 0.061(4) 0.055(4) 0.039(4) -0.014(3) 0.010(3) 0.001(3)
C13 0.042(3) 0.049(4) 0.038(3) -0.007(3) 0.004(3) -0.005(3)
C14 0.090(5) 0.052(4) 0.034(4) -0.007(3) 0.010(3) -0.012(4)
C15 0.145(9) 0.071(5) 0.048(5) -0.007(4) 0.028(5) 0.002(5)
C16 0.212(12) 0.123(8) 0.058(6) 0.030(7) 0.045(7) 0.021(9)
C17 0.116(7) 0.075(6) 0.051(5) 0.014(4) 0.001(5) -0.013(5)
C18 0.088(6) 0.056(4) 0.041(4) 0.004(3) -0.008(4) -0.015(4)
C19 0.070(5) 0.058(4) 0.049(4) 0.012(3) -0.022(3) -0.019(4)
C20 0.061(5) 0.064(4) 0.066(5) 0.019(4) -0.015(4) -0.017(3)
C21 0.064(5) 0.075(5) 0.075(5) 0.026(4) -0.025(4) -0.011(4)
C22 0.064(5) 0.097(6) 0.114(7) 0.027(5) -0.001(5) 0.006(4)
C23 0.065(5) 0.060(4) 0.070(5) 0.016(4) -0.026(4) -0.024(3)
C24 0.091(6) 0.063(5) 0.117(7) 0.028(4) -0.059(5) -0.043(4)
C25 0.036(3) 0.046(4) 0.048(4) -0.008(3) 0.005(3) -0.004(3)
C26 0.144(7) 0.053(4) 0.054(4) -0.004(4) 0.036(5) 0.016(4)
C27 0.146(8) 0.055(4) 0.075(6) -0.017(4) 0.050(5) 0.022(5)
C28 0.042(4) 0.051(4) 0.072(5) -0.010(4) 0.002(3) 0.006(3)
C29 0.081(5) 0.078(5) 0.054(4) -0.013(4) -0.009(4) 0.042(4)
C30 0.066(4) 0.070(4) 0.053(4) -0.015(4) 0.004(3) 0.026(4)
C31 0.093(9) 0.078(7) 0.34(2) 0.019(11) 0.022(12) 0.049(6)
C32 0.104(9) 0.083(7) 0.286(19) 0.035(9) 0.026(11) 0.027(6)
C33 0.136(12) 0.178(12) 0.193(14) -0.075(11) -0.072(11) 0.089(10)
C34 0.20(2) 0.54(4) 0.25(2) -0.02(2) 0.067(18) 0.13(2)
C35 0.093(8) 0.123(9) 0.187(11) 0.048(8) 0.042(8) -0.007(6)
C36 0.117(10) 0.124(9) 0.323(19) 0.030(11) 0.055(11) 0.040(8)
C37 0.177(12) 0.111(9) 0.36(2) -0.079(11) 0.193(14) 0.002(8)
C38 0.41(3) 0.176(16) 0.42(3) -0.012(17) 0.26(3) -0.003(18)
C41A 0.176(11) 0.161(11) 0.143(10) 0.040(9) 0.058(9) -0.055(9)
Cl1A 0.125(6) 0.104(5) 0.126(6) 0.005(4) 0.019(4) -0.044(4)
Cl2A 0.224(11) 0.228(12) 0.055(4) 0.008(5) 0.033(5) -0.063(9)
C41B 0.176(11) 0.161(11) 0.143(10) 0.040(9) 0.058(9) -0.055(9)
Cl1B 0.262(11) 0.341(14) 0.41(2) 0.259(15) -0.102(12) -0.139(11)
Cl2B 0.202(7) 0.343(12) 0.098(4) 0.077(6) 0.048(4) -0.032(8)

loop_
_atom_type_symbol
_atom_type_description
_atom_type_scat_dispersion_real
_atom_type_scat_dispersion_imag
_atom_type_scat_source
C C 0.0033 0.0016 'International Tables Vol C Tables 4.2.6.8 and 6.1.1.4'
H H 0.0000 0.0000 'International Tables Vol C Tables 4.2.6.8 and 6.1.1.4'
N N 0.0061 0.0033 'International Tables Vol C Tables 4.2.6.8 and 6.1.1.4'
O O 0.0106 0.0060 'International Tables Vol C Tables 4.2.6.8 and 6.1.1.4'
F F 0.0171 0.0103 'International Tables Vol C Tables 4.2.6.8 and 6.1.1.4'
S S 0.1246 0.1234 'International Tables Vol C Tables 4.2.6.8 and 6.1.1.4'
Cl Cl 0.1484 0.1585 'International Tables Vol C Tables 4.2.6.8 and 6.1.1.4'
Zn Zn 0.2839 1.4301 'International Tables Vol C Tables 4.2.6.8 and 6.1.1.4'

loop_
_geom_angle_atom_site_label_1
_geom_angle_atom_site_label_2
_geom_angle_atom_site_label_3
_geom_angle
_geom_angle_site_symmetry_1
_geom_angle_site_symmetry_3
O2 Zn1 O2 99.6(2) . 2_655
O2 Zn1 N1 96.39(17) . 2_655
O2 Zn1 N1 152.97(19) 2_655 2_655
O2 Zn1 N1 152.97(19) . .
O2 Zn1 N1 96.39(17) 2_655 .
N1 Zn1 N1 78.2(2) 2_655 .
O2 Zn1 O1 106.2(2) . .
O2 Zn1 O1 59.60(19) 2_655 .
N1 Zn1 O1 95.05(19) 2_655 .
N1 Zn1 O1 100.7(2) . .
O2 Zn1 O1 59.60(19) . 2_655
O2 Zn1 O1 106.2(2) 2_655 2_655
N1 Zn1 O1 100.7(2) 2_655 2_655
N1 Zn1 O1 95.05(19) . 2_655
O1 Zn1 O1 159.7(3) . 2_655
O2 Zn1 C1 103.0(2) . .
O2 Zn1 C1 30.05(18) 2_655 .
N1 Zn1 C1 124.5(2) 2_655 .
N1 Zn1 C1 101.7(2) . .
O1 Zn1 C1 29.66(18) . .
O1 Zn1 C1 134.0(3) 2_655 .
O2 Zn1 C1 30.05(18) . 2_655
O2 Zn1 C1 103.0(2) 2_655 2_655
N1 Zn1 C1 101.7(2) 2_655 2_655
N1 Zn1 C1 124.5(2) . 2_655
O1 Zn1 C1 134.0(3) . 2_655
O1 Zn1 C1 29.66(18) 2_655 2_655
C1 Zn1 C1 120.6(4) . 2_655
C10 S1 C13 93.1(3) . .
C23 S2 C21 93.8(4) . .
C7 N1 C3 118.6(5) . .
C7 N1 Zn1 116.2(3) . .
C3 N1 Zn1 125.1(4) . .
C28 N2 C31 121.5(7) . .
C28 N2 C35 122.0(7) . .
C31 N2 C35 116.1(7) . .
C1 O1 Zn1 85.5(4) . .
C1 O2 Zn1 92.6(4) 2_655 .
O1 C1 O2 121.8(6) . 2_655
O1 C1 C2 120.6(7) . .
O2 C1 C2 117.1(7) 2_655 .
O1 C1 Zn1 64.8(4) . .
O2 C1 Zn1 57.3(3) 2_655 .
C2 C1 Zn1 174.4(6) . .
C1 C2 H2A 109.5 . .
C1 C2 H2B 109.5 . .
H2A C2 H2B 109.5 . .
C1 C2 H2C 109.5 . .
H2A C2 H2C 109.5 . .
H2B C2 H2C 109.5 . .
N1 C3 C4 122.5(5) . .
N1 C3 H3 118.8 . .
C4 C3 H3 118.8 . .
C3 C4 C5 119.5(5) . .
C3 C4 H4 120.3 . .
C5 C4 H4 120.3 . .
C6 C5 C4 118.2(5) . .
C6 C5 C8 118.7(5) . .
C4 C5 C8 123.2(5) . .
C5 C6 C7 119.3(5) . .
C5 C6 H6 120.4 . .
C7 C6 H6 120.4 . .
N1 C7 C6 121.9(5) . .
N1 C7 C7 114.7(3) . 2_655
C6 C7 C7 123.3(3) . 2_655
C9 C8 C5 126.4(5) . .
C9 C8 H8 116.8 . .
C5 C8 H8 116.8 . .
C8 C9 C10 123.7(5) . .
C8 C9 H9 118.1 . .
C10 C9 H9 118.1 . .
C11 C10 C9 128.8(5) . .
C11 C10 S1 110.9(4) . .
C9 C10 S1 120.3(4) . .
C10 C11 C12 111.5(5) . .
C10 C11 C14 123.5(5) . .
C12 C11 C14 125.0(5) . .
C13 C12 C11 115.0(5) . .
C13 C12 H12 122.5 . .
C11 C12 H12 122.5 . .
C12 C13 C25 130.3(5) . .
C12 C13 S1 109.5(4) . .
C25 C13 S1 120.1(4) . .
C18 C14 C15 111.2(6) . .
C18 C14 C11 129.9(6) . .
C15 C14 C11 118.7(7) . .
F1 C15 F2 107.4(8) . .
F1 C15 C14 113.2(6) . .
F2 C15 C14 114.3(7) . .
F1 C15 C16 108.2(8) . .
F2 C15 C16 109.4(7) . .
C14 C15 C16 104.2(8) . .
F3 C16 C15 120.5(11) . .
F3 C16 F4 100.4(7) . .
C15 C16 F4 104.9(8) . .
F3 C16 C17 119.2(8) . .
C15 C16 C17 105.9(7) . .
F4 C16 C17 103.6(10) . .
F5 C17 F6 104.1(6) . .
F5 C17 C18 114.5(7) . .
F6 C17 C18 113.2(6) . .
F5 C17 C16 111.5(8) . .
F6 C17 C16 108.8(8) . .
C18 C17 C16 104.8(7) . .
C14 C18 C19 130.1(6) . .
C14 C18 C17 110.5(7) . .
C19 C18 C17 119.3(7) . .
C23 C19 C20 112.7(7) . .
C23 C19 C18 125.4(7) . .
C20 C19 C18 121.9(6) . .
C21 C20 C19 114.6(6) . .
C21 C20 H20 122.7 . .
C19 C20 H20 122.7 . .
C20 C21 C22 130.6(7) . .
C20 C21 S2 108.8(6) . .
C22 C21 S2 120.6(6) . .
C21 C22 H22A 109.5 . .
C21 C22 H22B 109.5 . .
H22A C22 H22B 109.5 . .
C21 C22 H22C 109.5 . .
H22A C22 H22C 109.5 . .
H22B C22 H22C 109.5 . .
C19 C23 C24 129.1(7) . .
C19 C23 S2 110.1(5) . .
C24 C23 S2 120.8(5) . .
C23 C24 H24A 109.5 . .
C23 C24 H24B 109.5 . .
H24A C24 H24B 109.5 . .
C23 C24 H24C 109.5 . .
H24A C24 H24C 109.5 . .
H24B C24 H24C 109.5 . .
C30 C25 C26 115.4(6) . .
C30 C25 C13 122.1(5) . .
C26 C25 C13 122.5(6) . .
C25 C26 C27 121.7(7) . .
C25 C26 H26 119.2 . .
C27 C26 H26 119.2 . .
C26 C27 C28 122.8(6) . .
C26 C27 H27 118.6 . .
C28 C27 H27 118.6 . .
N2 C28 C29 122.3(7) . .
N2 C28 C27 122.8(6) . .
C29 C28 C27 115.0(6) . .
C30 C29 C28 121.8(6) . .
C30 C29 H29 119.1 . .
C28 C29 H29 119.1 . .
C25 C30 C29 123.3(6) . .
C25 C30 H30 118.3 . .
C29 C30 H30 118.3 . .
C32 C31 N2 112.4(13) . .
C32 C31 H31A 109.0 . .
N2 C31 H31A 109.1 . .
C32 C31 H31B 109.1 . .
N2 C31 H31B 109.2 . .
H31A C31 H31B 107.9 . .
C31 C32 C33 107.5(14) . .
C31 C32 H32A 110.2 . .
C33 C32 H32A 110.3 . .
C31 C32 H32B 110.1 . .
C33 C32 H32B 110.2 . .
H32A C32 H32B 108.5 . .
C34 C33 C32 123.6(18) . .
C34 C33 H33A 106.4 . .
C32 C33 H33A 106.4 . .
C34 C33 H33B 106.5 . .
C32 C33 H33B 106.4 . .
H33A C33 H33B 106.5 . .
C33 C34 H34A 109.4 . .
C33 C34 H34B 109.5 . .
H34A C34 H34B 109.5 . .
C33 C34 H34C 109.5 . .
H34A C34 H34C 109.5 . .
H34B C34 H34C 109.5 . .
C36 C35 N2 114.4(10) . .
C36 C35 H35A 108.7 . .
N2 C35 H35A 108.7 . .
C36 C35 H35B 108.7 . .
N2 C35 H35B 108.7 . .
H35A C35 H35B 107.6 . .
C35 C36 C37 111.3(11) . .
C35 C36 H36A 109.4 . .
C37 C36 H36A 109.4 . .
C35 C36 H36B 109.4 . .
C37 C36 H36B 109.4 . .
H36A C36 H36B 108.0 . .
C38 C37 C36 115.5(13) . .
C38 C37 H37A 108.4 . .
C36 C37 H37A 108.4 . .
C38 C37 H37B 108.4 . .
C36 C37 H37B 108.4 . .
H37A C37 H37B 107.5 . .
C37 C38 H38A 109.4 . .
C37 C38 H38B 109.4 . .
H38A C38 H38B 109.5 . .
C37 C38 H38C 109.5 . .
H38A C38 H38C 109.5 . .
H38B C38 H38C 109.5 . .
Cl2A C41A Cl1A 106.7(8) . .
Cl2A C41A H41A 110.4 . .
Cl1A C41A H41A 110.4 . .
Cl2A C41A H41B 110.3 . .
Cl1A C41A H41B 110.4 . .
H41A C41A H41B 108.6 . .

loop_
_geom_bond_atom_site_label_1
_geom_bond_atom_site_label_2
_geom_bond_distance
_geom_bond_site_symmetry_2
Zn1 O2 2.057(4) .
Zn1 O2 2.057(4) 2_655
Zn1 N1 2.086(4) 2_655
Zn1 N1 2.086(4) .
Zn1 O1 2.216(5) .
Zn1 O1 2.216(5) 2_655
Zn1 C1 2.441(6) .
Zn1 C1 2.441(6) 2_655
S1 C10 1.714(6) .
S1 C13 1.739(5) .
S2 C23 1.715(8) .
S2 C21 1.746(7) .
N1 C7 1.347(6) .
N1 C3 1.345(7) .
N2 C28 1.344(8) .
N2 C31 1.447(16) .
N2 C35 1.530(12) .
O1 C1 1.212(7) .
O2 C1 1.224(7) 2_655
F1 C15 1.316(10) .
F2 C15 1.332(8) .
F3 C16 1.253(10) .
F4 C16 1.487(13) .
F5 C17 1.341(9) .
F6 C17 1.345(8) .
C1 O2 1.224(7) 2_655
C1 C2 1.528(11) .
C2 H2A 0.9800 .
C2 H2B 0.9800 .
C2 H2C 0.9800 .
C3 C4 1.368(8) .
C3 H3 0.9500 .
C4 C5 1.399(7) .
C4 H4 0.9500 .
C5 C6 1.384(7) .
C5 C8 1.468(7) .
C6 C7 1.390(7) .
C6 H6 0.9500 .
C7 C7 1.504(10) 2_655
C8 C9 1.328(7) .
C8 H8 0.9500 .
C9 C10 1.450(7) .
C9 H9 0.9500 .
C10 C11 1.379(7) .
C11 C12 1.433(8) .
C11 C14 1.466(8) .
C12 C13 1.344(8) .
C12 H12 0.9500 .
C13 C25 1.469(8) .
C14 C18 1.350(9) .
C14 C15 1.506(10) .
C15 C16 1.515(12) .
C16 C17 1.515(12) .
C17 C18 1.491(9) .
C18 C19 1.459(9) .
C19 C23 1.366(8) .
C19 C20 1.436(9) .
C20 C21 1.350(9) .
C20 H20 0.9500 .
C21 C22 1.490(10) .
C22 H22A 0.9800 .
C22 H22B 0.9800 .
C22 H22C 0.9800 .
C23 C24 1.497(9) .
C24 H24A 0.9800 .
C24 H24B 0.9800 .
C24 H24C 0.9800 .
C25 C30 1.361(8) .
C25 C26 1.377(8) .
C26 C27 1.377(10) .
C26 H26 0.9500 .
C27 C28 1.382(10) .
C27 H27 0.9500 .
C28 C29 1.374(8) .
C29 C30 1.379(8) .
C29 H29 0.9500 .
C30 H30 0.9500 .
C31 C32 1.290(14) .
C31 H31A 0.9900 .
C31 H31B 0.9900 .
C32 C33 1.686(17) .
C32 H32A 0.9900 .
C32 H32B 0.9900 .
C33 C34 1.20(2) .
C33 H33A 0.9900 .
C33 H33B 0.9900 .
C34 H34A 0.9800 .
C34 H34B 0.9800 .
C34 H34C 0.9800 .
C35 C36 1.344(13) .
C35 H35A 0.9900 .
C35 H35B 0.9900 .
C36 C37 1.625(16) .
C36 H36A 0.9900 .
C36 H36B 0.9900 .
C37 C38 1.322(16) .
C37 H37A 0.9900 .
C37 H37B 0.9900 .
C38 H38A 0.9800 .
C38 H38B 0.9800 .
C38 H38C 0.9800 .
C41A Cl2A 1.614(13) .
C41A Cl1A 1.809(14) .
C41A H41A 0.9900 .
C41A H41B 0.9900 .

loop_
_geom_torsion_atom_site_label_1
_geom_torsion_atom_site_label_2
_geom_torsion_atom_site_label_3
_geom_torsion_atom_site_label_4
_geom_torsion
_geom_torsion_site_symmetry_1
_geom_torsion_site_symmetry_4
O2 Zn1 N1 C7 81.9(6) . .
O2 Zn1 N1 C7 -152.0(4) 2_655 .
N1 Zn1 N1 C7 1.2(3) 2_655 .
O1 Zn1 N1 C7 -91.8(4) . .
O1 Zn1 N1 C7 101.1(4) 2_655 .
C1 Zn1 N1 C7 -122.0(4) . .
C1 Zn1 N1 C7 97.4(5) 2_655 .
O2 Zn1 N1 C3 -102.0(6) . .
O2 Zn1 N1 C3 24.1(5) 2_655 .
N1 Zn1 N1 C3 177.3(6) 2_655 .
O1 Zn1 N1 C3 84.3(5) . .
O1 Zn1 N1 C3 -82.9(5) 2_655 .
C1 Zn1 N1 C3 54.0(5) . .
C1 Zn1 N1 C3 -86.6(5) 2_655 .
O2 Zn1 O1 C1 88.0(5) . .
O2 Zn1 O1 C1 -3.8(5) 2_655 .
N1 Zn1 O1 C1 -173.8(5) 2_655 .
N1 Zn1 O1 C1 -94.9(5) . .
O1 Zn1 O1 C1 45.3(5) 2_655 .
C1 Zn1 O1 C1 74.6(7) 2_655 .
O2 Zn1 O2 C1 -99.5(5) 2_655 2_655
N1 Zn1 O2 C1 102.4(5) 2_655 2_655
N1 Zn1 O2 C1 26.0(6) . 2_655
O1 Zn1 O2 C1 -160.4(4) . 2_655
O1 Zn1 O2 C1 3.7(5) 2_655 2_655
C1 Zn1 O2 C1 -129.9(4) . 2_655
Zn1 O1 C1 O2 6.4(8) . 2_655
Zn1 O1 C1 C2 178.4(10) . .
O2 Zn1 C1 O1 -99.8(5) . .
O2 Zn1 C1 O1 173.5(8) 2_655 .
N1 Zn1 C1 O1 7.5(6) 2_655 .
N1 Zn1 C1 O1 91.1(5) . .
O1 Zn1 C1 O1 -160.0(4) 2_655 .
C1 Zn1 C1 O1 -126.3(5) 2_655 .
O2 Zn1 C1 O2 86.6(5) . 2_655
N1 Zn1 C1 O2 -166.0(3) 2_655 2_655
N1 Zn1 C1 O2 -82.4(4) . 2_655
O1 Zn1 C1 O2 -173.5(8) . 2_655
O1 Zn1 C1 O2 26.5(6) 2_655 2_655
C1 Zn1 C1 O2 60.2(4) 2_655 2_655
O2 Zn1 C1 C2 94(8) . .
O2 Zn1 C1 C2 8(8) 2_655 .
N1 Zn1 C1 C2 -158(8) 2_655 .
N1 Zn1 C1 C2 -75(8) . .
O1 Zn1 C1 C2 -166(8) . .
O1 Zn1 C1 C2 34(8) 2_655 .
C1 Zn1 C1 C2 68(8) 2_655 .
C7 N1 C3 C4 2.3(9) . .
Zn1 N1 C3 C4 -173.7(4) . .
N1 C3 C4 C5 -0.1(9) . .
C3 C4 C5 C6 -1.5(8) . .
C3 C4 C5 C8 178.8(6) . .
C4 C5 C6 C7 0.9(8) . .
C8 C5 C6 C7 -179.4(5) . .
C3 N1 C7 C6 -3.0(8) . .
Zn1 N1 C7 C6 173.3(4) . .
C3 N1 C7 C7 -179.4(6) . 2_655
Zn1 N1 C7 C7 -3.1(8) . 2_655
C5 C6 C7 N1 1.4(8) . .
C5 C6 C7 C7 177.5(6) . 2_655
C6 C5 C8 C9 -169.4(5) . .
C4 C5 C8 C9 10.3(9) . .
C5 C8 C9 C10 179.4(5) . .
C8 C9 C10 C11 -146.8(6) . .
C8 C9 C10 S1 32.1(7) . .
C13 S1 C10 C11 -0.3(4) . .
C13 S1 C10 C9 -179.3(4) . .
C9 C10 C11 C12 179.0(5) . .
S1 C10 C11 C12 0.1(6) . .
C9 C10 C11 C14 0.7(9) . .
S1 C10 C11 C14 -178.3(5) . .
C10 C11 C12 C13 0.2(7) . .
C14 C11 C12 C13 178.5(6) . .
C11 C12 C13 C25 177.5(5) . .
C11 C12 C13 S1 -0.4(6) . .
C10 S1 C13 C12 0.4(5) . .
C10 S1 C13 C25 -177.8(4) . .
C10 C11 C14 C18 36.8(10) . .
C12 C11 C14 C18 -141.3(7) . .
C10 C11 C14 C15 -137.3(7) . .
C12 C11 C14 C15 44.5(9) . .
C18 C14 C15 F1 -109.4(8) . .
C11 C14 C15 F1 65.9(9) . .
C18 C14 C15 F2 127.2(8) . .
C11 C14 C15 F2 -57.6(10) . .
C18 C14 C15 C16 7.9(9) . .
C11 C14 C15 C16 -176.9(7) . .
F1 C15 C16 F3 -34.7(12) . .
F2 C15 C16 F3 82.0(13) . .
C14 C15 C16 F3 -155.4(9) . .
F1 C15 C16 F4 -146.5(7) . .
F2 C15 C16 F4 -29.8(11) . .
C14 C15 C16 F4 92.8(8) . .
F1 C15 C16 C17 104.3(9) . .
F2 C15 C16 C17 -139.0(8) . .
C14 C15 C16 C17 -16.4(11) . .
F3 C16 C17 F5 -77.1(12) . .
C15 C16 C17 F5 143.2(8) . .
F4 C16 C17 F5 33.2(8) . .
F3 C16 C17 F6 37.1(13) . .
C15 C16 C17 F6 -102.5(9) . .
F4 C16 C17 F6 147.4(6) . .
F3 C16 C17 C18 158.4(9) . .
C15 C16 C17 C18 18.8(11) . .
F4 C16 C17 C18 -91.3(7) . .
C15 C14 C18 C19 -176.9(7) . .
C11 C14 C18 C19 8.5(12) . .
C15 C14 C18 C17 4.2(8) . .
C11 C14 C18 C17 -170.4(6) . .
F5 C17 C18 C14 -137.0(7) . .
F6 C17 C18 C14 103.9(8) . .
C16 C17 C18 C14 -14.5(9) . .
F5 C17 C18 C19 44.0(9) . .
F6 C17 C18 C19 -75.1(9) . .
C16 C17 C18 C19 166.4(7) . .
C14 C18 C19 C23 43.9(10) . .
C17 C18 C19 C23 -137.3(7) . .
C14 C18 C19 C20 -136.5(7) . .
C17 C18 C19 C20 42.3(9) . .
C23 C19 C20 C21 -2.5(8) . .
C18 C19 C20 C21 177.9(6) . .
C19 C20 C21 C22 -178.0(7) . .
C19 C20 C21 S2 2.2(7) . .
C23 S2 C21 C20 -1.0(5) . .
C23 S2 C21 C22 179.1(6) . .
C20 C19 C23 C24 -178.5(6) . .
C18 C19 C23 C24 1.1(11) . .
C20 C19 C23 S2 1.6(7) . .
C18 C19 C23 S2 -178.8(5) . .
C21 S2 C23 C19 -0.4(5) . .
C21 S2 C23 C24 179.7(5) . .
C12 C13 C25 C30 -177.5(6) . .
S1 C13 C25 C30 0.2(8) . .
C12 C13 C25 C26 3.6(10) . .
S1 C13 C25 C26 -178.7(5) . .
C30 C25 C26 C27 3.2(11) . .
C13 C25 C26 C27 -177.8(7) . .
C25 C26 C27 C28 -1.1(13) . .
C31 N2 C28 C29 17.1(12) . .
C35 N2 C28 C29 -169.9(7) . .
C31 N2 C28 C27 -162.1(9) . .
C35 N2 C28 C27 10.9(11) . .
C26 C27 C28 N2 177.7(7) . .
C26 C27 C28 C29 -1.6(12) . .
N2 C28 C29 C30 -177.2(7) . .
C27 C28 C29 C30 2.1(10) . .
C26 C25 C30 C29 -2.7(10) . .
C13 C25 C30 C29 178.3(6) . .
C28 C29 C30 C25 0.0(11) . .
C28 N2 C31 C32 -90.1(12) . .
C35 N2 C31 C32 96.5(11) . .
N2 C31 C32 C33 170.4(8) . .
C31 C32 C33 C34 -168(2) . .
C28 N2 C35 C36 -82.9(13) . .
C31 N2 C35 C36 90.5(13) . .
N2 C35 C36 C37 174.9(9) . .
C35 C36 C37 C38 -162.4(18) . .
